data_7708632
loop_
_publ_author_name
'Kama, Dumisani Vincent'
'Frei, Angelo'
'Brink, Alice'
'Braband, Henrik'
'Alberto, Roger'
'Roodt, Andreas'

_publ_section_title
;
 New approach for the synthesis of water soluble fac-[MI(CO)3]+
 bis(diarylphosphino)alkylamine complexes (M=99Tc, Re)
;
_journal_name_full 'Dalton Transactions'
_journal_paper_doi 10.1039/D1DT03234H
_journal_year 2021
_chemical_formula_moiety 'C32 H35 N P2'
_chemical_formula_sum 'C32 H35 N P2'
_chemical_formula_weight 495.55
_space_group_crystal_system triclinic
_space_group_IT_number 2
_space_group_name_Hall '-P 1'
_space_group_name_H-M_alt 'P -1'
_atom_sites_solution_hydrogens mixed
_audit_creation_date 2021-10-05
_audit_creation_method
;
Olex2 1.2
(compiled May 18 2018 14:05:52 for OlexSys, GUI svn.r5506)
;
_audit_update_record
;
2021-10-05 deposited with the CCDC.	2021-10-20 downloaded from the CCDC.
;
_cell_angle_alpha 64.285(5)
_cell_angle_beta 81.986(5)
_cell_angle_gamma 68.172(5)
_cell_formula_units_Z 2
_cell_length_a 11.4833(12)
_cell_length_b 12.0246(13)
_cell_length_c 12.2349(13)
_cell_measurement_reflns_used 9830
_cell_measurement_temperature 106(2)
_cell_measurement_theta_max 28.38
_cell_measurement_theta_min 2.69
_cell_volume 1412.5(3)
_computing_cell_refinement 'SAINT V8.40B (?, 2016)'
_computing_data_reduction 'SAINT V8.40B (?, 2016)'
_computing_molecular_graphics 'Olex2 (Dolomanov et al., 2009)'
_computing_publication_material 'Olex2 (Dolomanov et al., 2009)'
_computing_structure_refinement 'ShelXL (Sheldrick, 2015)'
_diffrn_ambient_temperature 106.0
_diffrn_measured_fraction_theta_full 0.998
_diffrn_measured_fraction_theta_max 0.991
_diffrn_measurement_device_type 'Bruker APEX-II CCD'
_diffrn_measurement_method '\f and \w scans'
_diffrn_radiation_type MoK\a
_diffrn_radiation_wavelength 0.71073
_diffrn_reflns_av_R_equivalents 0.0627
_diffrn_reflns_av_unetI/netI 0.0320
_diffrn_reflns_Laue_measured_fraction_full 0.998
_diffrn_reflns_Laue_measured_fraction_max 0.991
_diffrn_reflns_limit_h_max 15
_diffrn_reflns_limit_h_min -15
_diffrn_reflns_limit_k_max 16
_diffrn_reflns_limit_k_min -16
_diffrn_reflns_limit_l_max 16
_diffrn_reflns_limit_l_min -16
_diffrn_reflns_number 59293
_diffrn_reflns_point_group_measured_fraction_full 0.998
_diffrn_reflns_point_group_measured_fraction_max 0.991
_diffrn_reflns_theta_full 25.242
_diffrn_reflns_theta_max 28.486
_diffrn_reflns_theta_min 2.624
_diffrn_standards_number 0
_exptl_absorpt_coefficient_mu 0.174
_exptl_absorpt_correction_T_max 0.7426
_exptl_absorpt_correction_T_min 0.7018
_exptl_absorpt_correction_type multi-scan
_exptl_absorpt_process_details
;
SADABS-2016/2 (Bruker,2016) was used for absorption correction.
wR2(int) was 0.0869 before and 0.0785 after correction.
The Ratio of minimum to maximum transmission is 0.9451.
The \l/2 correction factor is Not present.
;
_exptl_crystal_colour colourless
_exptl_crystal_colour_primary colourless
_exptl_crystal_density_diffrn 1.165
_exptl_crystal_description Cuboid
_exptl_crystal_F_000 528
_exptl_crystal_size_max 0.296
_exptl_crystal_size_mid 0.259
_exptl_crystal_size_min 0.118
_refine_diff_density_max 0.309
_refine_diff_density_min -0.285
_refine_diff_density_rms 0.049
_refine_ls_extinction_method none
_refine_ls_goodness_of_fit_ref 1.045
_refine_ls_hydrogen_treatment mixed
_refine_ls_matrix_type full
_refine_ls_number_parameters 324
_refine_ls_number_reflns 7095
_refine_ls_number_restraints 0
_refine_ls_restrained_S_all 1.045
_refine_ls_R_factor_all 0.0442
_refine_ls_R_factor_gt 0.0380
_refine_ls_shift/su_max 0.001
_refine_ls_shift/su_mean 0.000
_refine_ls_structure_factor_coef Fsqd
_refine_ls_weighting_details 'w=1/[\s^2^(Fo^2^)+(0.0458P)^2^+0.5522P] where P=(Fo^2^+2Fc^2^)/3'
_refine_ls_weighting_scheme calc
_refine_ls_wR_factor_gt 0.0998
_refine_ls_wR_factor_ref 0.1038
_reflns_Friedel_coverage 0.000
_reflns_number_gt 6213
_reflns_number_total 7095
_reflns_threshold_expression 'I > 2\s(I)'
_cod_data_source_file d1dt03234h2.cif
_cod_data_source_block q1_21dtk5_0m
_cod_database_code 7708632
_shelx_shelxl_version_number 2018/3
_shelx_space_group_comment
;
The symmetry employed for this shelxl refinement is uniquely defined
by the following loop, which should always be used as a source of
symmetry information in preference to the above space-group names.
They are only intended as comments.
;
_shelx_estimated_absorpt_t_max 0.980
_shelx_estimated_absorpt_t_min 0.950
_olex2_refinement_description
;
1. Fixed Uiso
 At 1.2 times of:
  All C(H) groups, All C(H,H) groups
 At 1.5 times of:
  All C(H,H,H) groups
2.a Secondary CH2 refined with riding coordinates:
 C2(H2A,H2B), C4(H4A,H4B), C3(H3A,H3B)
2.b Aromatic/amide H refined with riding coordinates:
 C26(H26), C22(H22), C42(H42), C12(H12), C32(H32), C23(H23), C25(H25),
 C16(H16), C43(H43), C13(H13), C33(H33), C46(H46), C15(H15), C45(H45), C36(H36),
  C35(H35)
2.c Idealised Me refined as rotating group:
 C27(H27A,H27B,H27C), C47(H47A,H47B,H47C), C37(H37A,H37B,H37C), C17(H17A,H17B,
 H17C)
;
_olex2_submission_special_instructions 'No special instructions were received'

loop_
_space_group_symop_operation_xyz
'x, y, z'
'-x, -y, -z'

loop_
_atom_site_label
_atom_site_type_symbol
_atom_site_fract_x
_atom_site_fract_y
_atom_site_fract_z
_atom_site_U_iso_or_equiv
_atom_site_adp_type
_atom_site_occupancy
_atom_site_site_symmetry_order
_atom_site_calc_flag
_atom_site_refinement_flags_posn
_atom_site_refinement_flags_adp
_atom_site_refinement_flags_occupancy
_atom_site_disorder_assembly
_atom_site_disorder_group
P1 P 0.66309(3) 0.86133(3) 0.13254(3) 0.02302(8) Uani 1 1 d . . . . .
P2 P 0.76633(3) 0.58016(3) 0.30513(3) 0.02294(8) Uani 1 1 d . . . . .
N1 N 0.64087(10) 0.72364(10) 0.24590(10) 0.0240(2) Uani 1 1 d . . . . .
C21 C 0.75113(12) 0.80390(12) 0.01881(11) 0.0229(2) Uani 1 1 d . . . . .
C11 C 0.78064(12) 0.88476(12) 0.19769(12) 0.0251(2) Uani 1 1 d . . . . .
C26 C 0.87970(12) 0.73364(13) 0.02511(12) 0.0276(3) Uani 1 1 d . . . . .
H26 H 0.929263 0.716490 0.090470 0.033 Uiso 1 1 calc R . . . .
C1 C 0.50968(12) 0.72872(13) 0.26616(12) 0.0259(3) Uani 1 1 d . . . . .
C22 C 0.68174(12) 0.82795(13) -0.07882(12) 0.0271(3) Uani 1 1 d . . . . .
H22 H 0.594188 0.876328 -0.085563 0.033 Uiso 1 1 calc R . . . .
C41 C 0.76047(12) 0.52553(12) 0.46981(11) 0.0238(2) Uani 1 1 d . . . . .
C42 C 0.87257(12) 0.43849(14) 0.53450(12) 0.0295(3) Uani 1 1 d . . . . .
H42 H 0.944645 0.408470 0.492285 0.035 Uiso 1 1 calc R . . . .
C31 C 0.71327(12) 0.46494(12) 0.28344(12) 0.0257(3) Uani 1 1 d . . . . .
C12 C 0.85137(13) 0.95985(14) 0.12113(12) 0.0303(3) Uani 1 1 d . . . . .
H12 H 0.847345 0.985749 0.036122 0.036 Uiso 1 1 calc R . . . .
C32 C 0.71580(13) 0.34307(13) 0.37323(13) 0.0302(3) Uani 1 1 d . . . . .
H32 H 0.742230 0.317128 0.453575 0.036 Uiso 1 1 calc R . . . .
C24 C 0.86642(13) 0.71207(13) -0.16016(12) 0.0284(3) Uani 1 1 d . . . . .
C23 C 0.73877(13) 0.78216(14) -0.16659(12) 0.0297(3) Uani 1 1 d . . . . .
H23 H 0.689407 0.799202 -0.232053 0.036 Uiso 1 1 calc R . . . .
C25 C 0.93602(13) 0.68850(14) -0.06295(13) 0.0309(3) Uani 1 1 d . . . . .
H25 H 1.023665 0.640661 -0.056781 0.037 Uiso 1 1 calc R . . . .
C2 C 0.41444(12) 0.83267(13) 0.30635(13) 0.0304(3) Uani 1 1 d . . . . .
H2A H 0.432062 0.915477 0.276725 0.036 Uiso 1 1 calc R . . . .
H2B H 0.399594 0.798929 0.394635 0.036 Uiso 1 1 calc R . . . .
C16 C 0.78843(14) 0.84971(13) 0.32164(12) 0.0310(3) Uani 1 1 d . . . . .
H16 H 0.740988 0.799219 0.376013 0.037 Uiso 1 1 calc R . . . .
C44 C 0.77839(13) 0.43846(15) 0.72324(12) 0.0314(3) Uani 1 1 d . . . . .
C43 C 0.88101(13) 0.39477(16) 0.65943(13) 0.0345(3) Uani 1 1 d . . . . .
H43 H 0.958138 0.334163 0.701556 0.041 Uiso 1 1 calc R . . . .
C13 C 0.92729(14) 0.99731(15) 0.16676(14) 0.0350(3) Uani 1 1 d . . . . .
H13 H 0.974750 1.047938 0.112610 0.042 Uiso 1 1 calc R . . . .
C33 C 0.68000(14) 0.25870(14) 0.34658(14) 0.0352(3) Uani 1 1 d . . . . .
H33 H 0.684092 0.175236 0.409006 0.042 Uiso 1 1 calc R . . . .
C14 C 0.93511(15) 0.96196(15) 0.29059(14) 0.0350(3) Uani 1 1 d . . . . .
C46 C 0.65770(14) 0.56777(15) 0.53517(13) 0.0372(3) Uani 1 1 d . . . . .
H46 H 0.579857 0.627021 0.493811 0.045 Uiso 1 1 calc R . . . .
C34 C 0.63854(13) 0.29354(15) 0.23120(15) 0.0342(3) Uani 1 1 d . . . . .
C4 C 0.41975(14) 0.77948(16) 0.15882(14) 0.0364(3) Uani 1 1 d . . . . .
H4A H 0.439056 0.845451 0.082541 0.044 Uiso 1 1 calc R . . . .
H4B H 0.408640 0.708789 0.144907 0.044 Uiso 1 1 calc R . . . .
C15 C 0.86445(16) 0.88753(15) 0.36663(13) 0.0363(3) Uani 1 1 d . . . . .
H15 H 0.868402 0.861948 0.451588 0.044 Uiso 1 1 calc R . . . .
C45 C 0.66703(14) 0.52483(16) 0.65964(13) 0.0380(3) Uani 1 1 d . . . . .
H45 H 0.595427 0.555377 0.702087 0.046 Uiso 1 1 calc R . . . .
C3 C 0.31362(13) 0.83956(16) 0.23050(15) 0.0383(3) Uani 1 1 d . . . . .
H3A H 0.258228 0.930336 0.181030 0.046 Uiso 1 1 calc R . . . .
H3B H 0.264044 0.782746 0.277819 0.046 Uiso 1 1 calc R . . . .
C36 C 0.67522(16) 0.49787(15) 0.16644(13) 0.0363(3) Uani 1 1 d . . . . .
H36 H 0.675244 0.579142 0.102650 0.044 Uiso 1 1 calc R . . . .
C35 C 0.63757(16) 0.41437(16) 0.14187(14) 0.0393(3) Uani 1 1 d . . . . .
H35 H 0.610336 0.440416 0.061769 0.047 Uiso 1 1 calc R . . . .
C27 C 0.92894(16) 0.66434(17) -0.25619(15) 0.0398(3) Uani 1 1 d . . . . .
H27A H 0.864756 0.672964 -0.307297 0.060 Uiso 1 1 calc GR . . . .
H27B H 0.982969 0.571712 -0.217343 0.060 Uiso 1 1 calc GR . . . .
H27C H 0.979762 0.717295 -0.306396 0.060 Uiso 1 1 calc GR . . . .
C47 C 0.78729(16) 0.3931(2) 0.85862(14) 0.0478(4) Uani 1 1 d . . . . .
H47A H 0.833789 0.298134 0.896479 0.072 Uiso 1 1 calc GR . . . .
H47B H 0.702698 0.411928 0.891177 0.072 Uiso 1 1 calc GR . . . .
H47C H 0.831166 0.439795 0.876184 0.072 Uiso 1 1 calc GR . . . .
C37 C 0.59384(17) 0.20608(19) 0.2027(2) 0.0501(4) Uani 1 1 d . . . . .
H37A H 0.515893 0.259020 0.153700 0.075 Uiso 1 1 calc GR . . . .
H37B H 0.578498 0.138299 0.278460 0.075 Uiso 1 1 calc GR . . . .
H37C H 0.658000 0.163927 0.157309 0.075 Uiso 1 1 calc GR . . . .
C17 C 1.01568(18) 1.0045(2) 0.34068(18) 0.0497(4) Uani 1 1 d . . . . .
H17A H 0.961839 1.070420 0.370055 0.074 Uiso 1 1 calc GR . . . .
H17B H 1.068804 1.042744 0.276617 0.074 Uiso 1 1 calc GR . . . .
H17C H 1.068743 0.928005 0.407909 0.074 Uiso 1 1 calc GR . . . .
H1 H 0.5091(15) 0.6451(16) 0.3236(14) 0.027(4) Uiso 1 1 d . . . . .

loop_
_atom_site_aniso_label
_atom_site_aniso_U_11
_atom_site_aniso_U_22
_atom_site_aniso_U_33
_atom_site_aniso_U_23
_atom_site_aniso_U_13
_atom_site_aniso_U_12
P1 0.02281(15) 0.01879(15) 0.02238(16) -0.00625(12) 0.00446(11) -0.00603(12)
P2 0.02251(15) 0.01935(15) 0.02216(16) -0.00707(12) 0.00424(11) -0.00539(12)
N1 0.0208(5) 0.0199(5) 0.0254(5) -0.0063(4) 0.0050(4) -0.0062(4)
C21 0.0249(6) 0.0196(5) 0.0206(5) -0.0054(4) 0.0034(4) -0.0083(5)
C11 0.0270(6) 0.0211(6) 0.0260(6) -0.0106(5) 0.0052(5) -0.0079(5)
C26 0.0243(6) 0.0311(7) 0.0242(6) -0.0111(5) 0.0003(5) -0.0068(5)
C1 0.0221(6) 0.0237(6) 0.0274(6) -0.0081(5) 0.0061(5) -0.0084(5)
C22 0.0238(6) 0.0270(6) 0.0259(6) -0.0080(5) 0.0012(5) -0.0077(5)
C41 0.0249(6) 0.0211(6) 0.0241(6) -0.0083(5) 0.0029(5) -0.0087(5)
C42 0.0212(6) 0.0395(7) 0.0301(7) -0.0182(6) 0.0024(5) -0.0092(5)
C31 0.0261(6) 0.0225(6) 0.0261(6) -0.0118(5) 0.0059(5) -0.0057(5)
C12 0.0350(7) 0.0343(7) 0.0253(6) -0.0137(5) 0.0088(5) -0.0173(6)
C32 0.0341(7) 0.0262(6) 0.0279(6) -0.0093(5) 0.0007(5) -0.0103(5)
C24 0.0321(7) 0.0276(6) 0.0265(6) -0.0126(5) 0.0056(5) -0.0116(5)
C23 0.0308(7) 0.0337(7) 0.0246(6) -0.0109(5) 0.0000(5) -0.0125(5)
C25 0.0244(6) 0.0343(7) 0.0312(7) -0.0158(6) 0.0030(5) -0.0053(5)
C2 0.0245(6) 0.0273(6) 0.0309(7) -0.0095(5) 0.0066(5) -0.0055(5)
C16 0.0407(7) 0.0275(6) 0.0254(6) -0.0113(5) 0.0086(5) -0.0149(6)
C44 0.0320(7) 0.0432(8) 0.0260(6) -0.0155(6) 0.0025(5) -0.0196(6)
C43 0.0241(6) 0.0477(8) 0.0319(7) -0.0170(6) -0.0042(5) -0.0105(6)
C13 0.0379(7) 0.0396(8) 0.0358(7) -0.0195(6) 0.0125(6) -0.0219(6)
C33 0.0379(8) 0.0256(7) 0.0414(8) -0.0128(6) 0.0031(6) -0.0123(6)
C14 0.0383(8) 0.0376(8) 0.0373(8) -0.0230(6) 0.0051(6) -0.0145(6)
C46 0.0275(7) 0.0394(8) 0.0272(7) -0.0103(6) 0.0007(5) 0.0025(6)
C34 0.0285(7) 0.0342(7) 0.0472(8) -0.0279(7) 0.0063(6) -0.0072(6)
C4 0.0292(7) 0.0462(8) 0.0344(7) -0.0141(6) 0.0028(6) -0.0176(6)
C15 0.0499(9) 0.0361(7) 0.0265(7) -0.0163(6) 0.0047(6) -0.0162(7)
C45 0.0306(7) 0.0467(9) 0.0290(7) -0.0170(6) 0.0076(6) -0.0062(6)
C3 0.0239(6) 0.0371(8) 0.0431(8) -0.0080(6) 0.0025(6) -0.0103(6)
C36 0.0517(9) 0.0312(7) 0.0243(6) -0.0112(6) 0.0045(6) -0.0144(6)
C35 0.0484(9) 0.0426(8) 0.0311(7) -0.0229(7) 0.0024(6) -0.0117(7)
C27 0.0415(8) 0.0475(9) 0.0379(8) -0.0274(7) 0.0088(6) -0.0145(7)
C47 0.0409(9) 0.0815(13) 0.0283(7) -0.0238(8) 0.0018(6) -0.0281(9)
C37 0.0435(9) 0.0488(10) 0.0745(13) -0.0413(10) 0.0002(8) -0.0143(8)
C17 0.0541(10) 0.0639(11) 0.0525(10) -0.0375(9) 0.0065(8) -0.0291(9)

loop_
_atom_type_symbol
_atom_type_description
_atom_type_scat_dispersion_real
_atom_type_scat_dispersion_imag
_atom_type_scat_source
C C 0.0033 0.0016 'International Tables Vol C Tables 4.2.6.8 and 6.1.1.4'
H H 0.0000 0.0000 'International Tables Vol C Tables 4.2.6.8 and 6.1.1.4'
N N 0.0061 0.0033 'International Tables Vol C Tables 4.2.6.8 and 6.1.1.4'
P P 0.1023 0.0942 'International Tables Vol C Tables 4.2.6.8 and 6.1.1.4'

loop_
_geom_angle_atom_site_label_1
_geom_angle_atom_site_label_2
_geom_angle_atom_site_label_3
_geom_angle
_geom_angle_site_symmetry_1
_geom_angle_site_symmetry_3
_geom_angle_publ_flag
N1 P1 C21 104.20(5) . . ?
N1 P1 C11 103.56(6) . . ?
C11 P1 C21 102.79(6) . . ?
N1 P2 C41 106.14(6) . . ?
N1 P2 C31 101.35(6) . . ?
C41 P2 C31 102.14(6) . . ?
P2 N1 P1 119.84(6) . . ?
C1 N1 P1 115.91(8) . . ?
C1 N1 P2 122.72(8) . . ?
C26 C21 P1 125.46(10) . . ?
C22 C21 P1 116.53(9) . . ?
C22 C21 C26 117.94(12) . . ?
C12 C11 P1 119.55(10) . . ?
C16 C11 P1 122.00(10) . . ?
C16 C11 C12 117.54(12) . . ?
C21 C26 H26 119.6 . . ?
C25 C26 C21 120.79(12) . . ?
C25 C26 H26 119.6 . . ?
N1 C1 C2 119.79(11) . . ?
N1 C1 C4 121.05(11) . . ?
N1 C1 H1 108.8(10) . . ?
C2 C1 C4 88.41(11) . . ?
C2 C1 H1 107.5(10) . . ?
C4 C1 H1 109.5(10) . . ?
C21 C22 H22 119.5 . . ?
C23 C22 C21 120.95(12) . . ?
C23 C22 H22 119.5 . . ?
C42 C41 P2 116.10(10) . . ?
C46 C41 P2 126.43(10) . . ?
C46 C41 C42 117.36(12) . . ?
C41 C42 H42 119.3 . . ?
C43 C42 C41 121.31(12) . . ?
C43 C42 H42 119.3 . . ?
C32 C31 P2 124.75(11) . . ?
C32 C31 C36 117.49(13) . . ?
C36 C31 P2 117.62(10) . . ?
C11 C12 H12 119.4 . . ?
C13 C12 C11 121.30(13) . . ?
C13 C12 H12 119.4 . . ?
C31 C32 H32 119.6 . . ?
C31 C32 C33 120.70(13) . . ?
C33 C32 H32 119.6 . . ?
C23 C24 C25 118.02(12) . . ?
C23 C24 C27 121.27(13) . . ?
C25 C24 C27 120.71(13) . . ?
C22 C23 H23 119.4 . . ?
C24 C23 C22 121.11(13) . . ?
C24 C23 H23 119.4 . . ?
C26 C25 C24 121.19(12) . . ?
C26 C25 H25 119.4 . . ?
C24 C25 H25 119.4 . . ?
C1 C2 H2A 114.0 . . ?
C1 C2 H2B 114.0 . . ?
C1 C2 C3 88.02(11) . . ?
H2A C2 H2B 111.2 . . ?
C3 C2 H2A 114.0 . . ?
C3 C2 H2B 114.0 . . ?
C11 C16 H16 119.6 . . ?
C15 C16 C11 120.86(13) . . ?
C15 C16 H16 119.6 . . ?
C43 C44 C47 121.09(14) . . ?
C45 C44 C43 118.22(13) . . ?
C45 C44 C47 120.69(14) . . ?
C42 C43 H43 119.6 . . ?
C44 C43 C42 120.75(13) . . ?
C44 C43 H43 119.6 . . ?
C12 C13 H13 119.5 . . ?
C12 C13 C14 121.04(13) . . ?
C14 C13 H13 119.5 . . ?
C32 C33 H33 119.2 . . ?
C34 C33 C32 121.60(14) . . ?
C34 C33 H33 119.2 . . ?
C13 C14 C17 121.34(14) . . ?
C15 C14 C13 117.60(14) . . ?
C15 C14 C17 121.05(14) . . ?
C41 C46 H46 119.5 . . ?
C45 C46 C41 121.06(13) . . ?
C45 C46 H46 119.5 . . ?
C33 C34 C37 122.10(15) . . ?
C35 C34 C33 117.42(13) . . ?
C35 C34 C37 120.47(15) . . ?
C1 C4 H4A 114.0 . . ?
C1 C4 H4B 114.0 . . ?
H4A C4 H4B 111.2 . . ?
C3 C4 C1 87.86(11) . . ?
C3 C4 H4A 114.0 . . ?
C3 C4 H4B 114.0 . . ?
C16 C15 C14 121.65(13) . . ?
C16 C15 H15 119.2 . . ?
C14 C15 H15 119.2 . . ?
C44 C45 C46 121.29(13) . . ?
C44 C45 H45 119.4 . . ?
C46 C45 H45 119.4 . . ?
C2 C3 C4 88.43(10) . . ?
C2 C3 H3A 113.9 . . ?
C2 C3 H3B 113.9 . . ?
C4 C3 H3A 113.9 . . ?
C4 C3 H3B 113.9 . . ?
H3A C3 H3B 111.1 . . ?
C31 C36 H36 119.4 . . ?
C35 C36 C31 121.16(14) . . ?
C35 C36 H36 119.4 . . ?
C34 C35 H35 119.2 . . ?
C36 C35 C34 121.58(14) . . ?
C36 C35 H35 119.2 . . ?
C24 C27 H27A 109.5 . . ?
C24 C27 H27B 109.5 . . ?
C24 C27 H27C 109.5 . . ?
H27A C27 H27B 109.5 . . ?
H27A C27 H27C 109.5 . . ?
H27B C27 H27C 109.5 . . ?
C44 C47 H47A 109.5 . . ?
C44 C47 H47B 109.5 . . ?
C44 C47 H47C 109.5 . . ?
H47A C47 H47B 109.5 . . ?
H47A C47 H47C 109.5 . . ?
H47B C47 H47C 109.5 . . ?
C34 C37 H37A 109.5 . . ?
C34 C37 H37B 109.5 . . ?
C34 C37 H37C 109.5 . . ?
H37A C37 H37B 109.5 . . ?
H37A C37 H37C 109.5 . . ?
H37B C37 H37C 109.5 . . ?
C14 C17 H17A 109.5 . . ?
C14 C17 H17B 109.5 . . ?
C14 C17 H17C 109.5 . . ?
H17A C17 H17B 109.5 . . ?
H17A C17 H17C 109.5 . . ?
H17B C17 H17C 109.5 . . ?

loop_
_geom_bond_atom_site_label_1
_geom_bond_atom_site_label_2
_geom_bond_distance
_geom_bond_site_symmetry_2
_geom_bond_publ_flag
P1 N1 1.7183(11) . ?
P1 C21 1.8324(13) . ?
P1 C11 1.8205(14) . ?
P2 N1 1.7132(11) . ?
P2 C41 1.8281(13) . ?
P2 C31 1.8312(14) . ?
N1 C1 1.4749(16) . ?
C21 C26 1.3954(17) . ?
C21 C22 1.3928(18) . ?
C11 C12 1.3971(18) . ?
C11 C16 1.3931(18) . ?
C26 H26 0.9500 . ?
C26 C25 1.3877(18) . ?
C1 C2 1.5385(18) . ?
C1 C4 1.542(2) . ?
C1 H1 0.946(16) . ?
C22 H22 0.9500 . ?
C22 C23 1.3907(19) . ?
C41 C42 1.3937(18) . ?
C41 C46 1.3906(18) . ?
C42 H42 0.9500 . ?
C42 C43 1.3887(19) . ?
C31 C32 1.3912(18) . ?
C31 C36 1.397(2) . ?
C12 H12 0.9500 . ?
C12 C13 1.386(2) . ?
C32 H32 0.9500 . ?
C32 C33 1.392(2) . ?
C24 C23 1.3860(19) . ?
C24 C25 1.392(2) . ?
C24 C27 1.5062(19) . ?
C23 H23 0.9500 . ?
C25 H25 0.9500 . ?
C2 H2A 0.9900 . ?
C2 H2B 0.9900 . ?
C2 C3 1.539(2) . ?
C16 H16 0.9500 . ?
C16 C15 1.385(2) . ?
C44 C43 1.383(2) . ?
C44 C45 1.381(2) . ?
C44 C47 1.508(2) . ?
C43 H43 0.9500 . ?
C13 H13 0.9500 . ?
C13 C14 1.391(2) . ?
C33 H33 0.9500 . ?
C33 C34 1.386(2) . ?
C14 C15 1.390(2) . ?
C14 C17 1.509(2) . ?
C46 H46 0.9500 . ?
C46 C45 1.385(2) . ?
C34 C35 1.385(2) . ?
C34 C37 1.504(2) . ?
C4 H4A 0.9900 . ?
C4 H4B 0.9900 . ?
C4 C3 1.541(2) . ?
C15 H15 0.9500 . ?
C45 H45 0.9500 . ?
C3 H3A 0.9900 . ?
C3 H3B 0.9900 . ?
C36 H36 0.9500 . ?
C36 C35 1.381(2) . ?
C35 H35 0.9500 . ?
C27 H27A 0.9800 . ?
C27 H27B 0.9800 . ?
C27 H27C 0.9800 . ?
C47 H47A 0.9800 . ?
C47 H47B 0.9800 . ?
C47 H47C 0.9800 . ?
C37 H37A 0.9800 . ?
C37 H37B 0.9800 . ?
C37 H37C 0.9800 . ?
C17 H17A 0.9800 . ?
C17 H17B 0.9800 . ?
C17 H17C 0.9800 . ?

loop_
_geom_torsion_atom_site_label_1
_geom_torsion_atom_site_label_2
_geom_torsion_atom_site_label_3
_geom_torsion_atom_site_label_4
_geom_torsion
_geom_torsion_site_symmetry_1
_geom_torsion_site_symmetry_2
_geom_torsion_site_symmetry_3
_geom_torsion_site_symmetry_4
_geom_torsion_publ_flag
P1 N1 C1 C2 -62.36(14) . . . . ?
P1 N1 C1 C4 45.55(15) . . . . ?
P1 C21 C26 C25 176.45(11) . . . . ?
P1 C21 C22 C23 -176.57(10) . . . . ?
P1 C11 C12 C13 169.78(11) . . . . ?
P1 C11 C16 C15 -169.47(11) . . . . ?
P2 N1 C1 C2 131.84(11) . . . . ?
P2 N1 C1 C4 -120.26(12) . . . . ?
P2 C41 C42 C43 177.13(11) . . . . ?
P2 C41 C46 C45 -176.08(13) . . . . ?
P2 C31 C32 C33 -176.37(11) . . . . ?
P2 C31 C36 C35 178.02(12) . . . . ?
N1 P1 C21 C26 -79.02(12) . . . . ?
N1 P1 C21 C22 97.93(10) . . . . ?
N1 P1 C11 C12 159.60(10) . . . . ?
N1 P1 C11 C16 -31.61(12) . . . . ?
N1 P2 C41 C42 -159.00(10) . . . . ?
N1 P2 C41 C46 17.22(14) . . . . ?
N1 P2 C31 C32 -130.06(12) . . . . ?
N1 P2 C31 C36 54.36(12) . . . . ?
N1 C1 C2 C3 145.58(12) . . . . ?
N1 C1 C4 C3 -144.50(12) . . . . ?
C21 P1 N1 P2 51.28(9) . . . . ?
C21 P1 N1 C1 -114.97(10) . . . . ?
C21 P1 C11 C12 51.33(12) . . . . ?
C21 P1 C11 C16 -139.88(11) . . . . ?
C21 C26 C25 C24 0.2(2) . . . . ?
C21 C22 C23 C24 -0.5(2) . . . . ?
C11 P1 N1 P2 -55.93(8) . . . . ?
C11 P1 N1 C1 137.83(9) . . . . ?
C11 P1 C21 C26 28.76(12) . . . . ?
C11 P1 C21 C22 -154.29(10) . . . . ?
C11 C12 C13 C14 -0.4(2) . . . . ?
C11 C16 C15 C14 0.3(2) . . . . ?
C26 C21 C22 C23 0.62(19) . . . . ?
C1 C2 C3 C4 -20.24(10) . . . . ?
C1 C4 C3 C2 20.19(10) . . . . ?
C22 C21 C26 C25 -0.47(19) . . . . ?
C41 P2 N1 P1 128.83(7) . . . . ?
C41 P2 N1 C1 -65.90(11) . . . . ?
C41 P2 C31 C32 -20.60(13) . . . . ?
C41 P2 C31 C36 163.82(11) . . . . ?
C41 C42 C43 C44 -1.2(2) . . . . ?
C41 C46 C45 C44 -0.2(3) . . . . ?
C42 C41 C46 C45 0.1(2) . . . . ?
C31 P2 N1 P1 -124.83(7) . . . . ?
C31 P2 N1 C1 40.44(11) . . . . ?
C31 P2 C41 C42 95.23(11) . . . . ?
C31 P2 C41 C46 -88.56(14) . . . . ?
C31 C32 C33 C34 -1.2(2) . . . . ?
C31 C36 C35 C34 -1.5(2) . . . . ?
C12 C11 C16 C15 -0.5(2) . . . . ?
C12 C13 C14 C15 0.2(2) . . . . ?
C12 C13 C14 C17 -178.85(15) . . . . ?
C32 C31 C36 C35 2.1(2) . . . . ?
C32 C33 C34 C35 1.9(2) . . . . ?
C32 C33 C34 C37 -177.03(14) . . . . ?
C23 C24 C25 C26 0.0(2) . . . . ?
C25 C24 C23 C22 0.1(2) . . . . ?
C2 C1 C4 C3 -20.21(11) . . . . ?
C16 C11 C12 C13 0.5(2) . . . . ?
C43 C44 C45 C46 -0.4(2) . . . . ?
C13 C14 C15 C16 -0.2(2) . . . . ?
C33 C34 C35 C36 -0.6(2) . . . . ?
C46 C41 C42 C43 0.6(2) . . . . ?
C4 C1 C2 C3 20.22(10) . . . . ?
C45 C44 C43 C42 1.1(2) . . . . ?
C36 C31 C32 C33 -0.8(2) . . . . ?
C27 C24 C23 C22 -178.93(13) . . . . ?
C27 C24 C25 C26 179.08(14) . . . . ?
C47 C44 C43 C42 -179.05(15) . . . . ?
C47 C44 C45 C46 179.70(16) . . . . ?
C37 C34 C35 C36 178.39(15) . . . . ?
C17 C14 C15 C16 178.88(15) . . . . ?
